data_2242910
loop_
_publ_author_name
'El Kali, Fouad'
'Kansiz, Sevgi'
'Daoui, Said'
'Saddik, Rafik'
'Dege, Necmi'
'Karrouchi, Khalid'
'Benchat, Noureddine'

_publ_section_title
;
 Crystal structure and Hirshfeld surface analysis of
 4-(2,6-dichlorobenzyl)-6-phenylpyridazin-3(2<i>H</i>)-one
;
_journal_coeditor_code DX2016
_journal_issue 5
_journal_name_full 'Acta Crystallographica Section E'
_journal_page_first 650
_journal_page_last 654
_journal_paper_doi 10.1107/S2056989019005139
_journal_volume 75
_journal_year 2019
_chemical_formula_iupac 'C17 H12 Cl2 N2 O'
_chemical_formula_moiety 'C17 H12 Cl2 N2 O'
_chemical_formula_sum 'C17 H12 Cl2 N2 O'
_chemical_formula_weight 331.19
_chemical_name_systematic
;
4-(2,6-Dichlorobenzyl)-6-phenylpyridazin-3(2<i>H</i>)-one
;
_space_group_crystal_system monoclinic
_space_group_IT_number 14
_space_group_name_Hall '-P 2ybc'
_space_group_name_H-M_alt 'P 1 21/c 1'
_symmetry_space_group_name_Hall '-P 2ybc'
_symmetry_space_group_name_H-M 'P 1 21/c 1'
_atom_sites_solution_hydrogens geom
_audit_creation_method SHELXL-2018/3
_cell_angle_alpha 90
_cell_angle_beta 92.666(8)
_cell_angle_gamma 90
_cell_formula_units_Z 4
_cell_length_a 5.8511(6)
_cell_length_b 12.5544(15)
_cell_length_c 21.069(2)
_cell_measurement_reflns_used 5578
_cell_measurement_temperature 296(2)
_cell_measurement_theta_max 30.78
_cell_measurement_theta_min 1.89
_cell_volume 1546.0(3)
_computing_cell_refinement
;
X-AREA (Stoe & Cie, 2002)
;
_computing_data_collection
;
X-AREA (Stoe & Cie, 2002)
;
_computing_data_reduction
;
X-RED (Stoe & Cie, 2002)
;
_computing_molecular_graphics
;
PLATON (Spek, 2009)
;
_computing_publication_material
;
WinGX (Farrugia, 2012), SHELXL2018 (Sheldrick, 2015b), PLATON
(Spek, 2009)
and publCIF (Westrip, 2010)
;
_computing_structure_refinement
;
SHELXL2018 (Sheldrick, 2015b)
;
_computing_structure_solution
;
SHELXT2017 (Sheldrick, 2015a)
;
_diffrn_ambient_temperature 296(2)
_diffrn_detector 'image plate (34 cm diameter)'
_diffrn_detector_area_resol_mean 6.67
_diffrn_measured_fraction_theta_full 1.000
_diffrn_measured_fraction_theta_max 1.000
_diffrn_measurement_device '2-circle goniometer'
_diffrn_measurement_device_type 'Stoe IPDS 2'
_diffrn_measurement_method 'rotation method'
_diffrn_radiation_monochromator 'plane graphite'
_diffrn_radiation_type 'Mo K\a'
_diffrn_radiation_wavelength 0.71073
_diffrn_reflns_av_R_equivalents 0.1032
_diffrn_reflns_av_unetI/netI 0.1193
_diffrn_reflns_limit_h_max 6
_diffrn_reflns_limit_h_min -6
_diffrn_reflns_limit_k_max 14
_diffrn_reflns_limit_k_min -14
_diffrn_reflns_limit_l_max 25
_diffrn_reflns_limit_l_min -25
_diffrn_reflns_number 8675
_diffrn_reflns_theta_full 25.044
_diffrn_reflns_theta_max 25.044
_diffrn_reflns_theta_min 1.889
_diffrn_source 'sealed X-ray tube, 12 x 0.4 mm long-fine focus'
_diffrn_source_current 45
_diffrn_source_power 2.25
_diffrn_source_voltage 50
_exptl_absorpt_coefficient_mu 0.422
_exptl_absorpt_correction_T_max 0.9726
_exptl_absorpt_correction_T_min 0.8441
_exptl_absorpt_correction_type integration
_exptl_absorpt_process_details
;
(X-RED32; Stoe & Cie, 2002)
;
_exptl_crystal_colour colorless
_exptl_crystal_density_diffrn 1.423
_exptl_crystal_description stick
_exptl_crystal_F_000 680
_exptl_crystal_size_max 0.740
_exptl_crystal_size_mid 0.287
_exptl_crystal_size_min 0.050
_refine_diff_density_max 0.154
_refine_diff_density_min -0.203
_refine_ls_extinction_method none
_refine_ls_goodness_of_fit_ref 0.882
_refine_ls_hydrogen_treatment constr
_refine_ls_matrix_type full
_refine_ls_number_parameters 199
_refine_ls_number_reflns 2726
_refine_ls_number_restraints 0
_refine_ls_restrained_S_all 0.882
_refine_ls_R_factor_all 0.1593
_refine_ls_R_factor_gt 0.0561
_refine_ls_shift/su_max 0.000
_refine_ls_shift/su_mean 0.000
_refine_ls_structure_factor_coef Fsqd
_refine_ls_weighting_details 'w=1/[\s^2^(Fo^2^)+(0.0186P)^2^] where P=(Fo^2^+2Fc^2^)/3'
_refine_ls_weighting_scheme calc
_refine_ls_wR_factor_gt 0.0732
_refine_ls_wR_factor_ref 0.0943
_reflns_number_gt 1196
_reflns_number_total 2726
_reflns_threshold_expression 'I > 2\s(I)'
_cod_data_source_file dx2016sup1.cif
_cod_data_source_block I
_cod_database_code 2242910
_shelx_space_group_comment
;
The symmetry employed for this shelxl refinement is uniquely defined
by the following loop, which should always be used as a source of
symmetry information in preference to the above space-group names.
They are only intended as comments.
;

loop_
_space_group_symop_operation_xyz
'x, y, z'
'-x, y+1/2, -z+1/2'
'-x, -y, -z'
'x, -y-1/2, z-1/2'

loop_
_atom_site_type_symbol
_atom_site_label
_atom_site_fract_x
_atom_site_fract_y
_atom_site_fract_z
_atom_site_U_iso_or_equiv
_atom_site_adp_type
_atom_site_calc_flag
_atom_site_occupancy
Cl Cl1 -0.0717(2) 0.77603(11) 0.74856(7) 0.1004(5) Uani d 1
Cl Cl2 0.5870(2) 0.47508(11) 0.76181(7) 0.1022(5) Uani d 1
O O1 -0.0083(5) 0.4872(2) 0.58329(11) 0.0681(9) Uani d 1
N N1 0.2647(5) 0.5706(3) 0.52916(14) 0.0543(9) Uani d 1
H H1 0.215035 0.536383 0.495963 0.065 Uiso calc 1
N N2 0.4383(5) 0.6397(3) 0.52057(14) 0.0497(8) Uani d 1
C C11 0.5192(6) 0.6884(3) 0.57161(17) 0.0455(10) Uani d 1
C C9 0.1594(7) 0.5487(3) 0.58387(18) 0.0502(11) Uani d 1
C C12 0.7076(6) 0.7653(3) 0.56287(18) 0.0486(10) Uani d 1
C C8 0.2566(7) 0.6008(3) 0.63964(16) 0.0481(10) Uani d 1
C C10 0.4302(6) 0.6696(3) 0.63241(18) 0.0500(10) Uani d 1
H H10 0.492982 0.705353 0.667723 0.060 Uiso calc 1
C C6 0.2580(7) 0.6252(4) 0.75974(16) 0.0496(10) Uani d 1
C C13 0.8619(7) 0.7518(3) 0.51557(18) 0.0547(11) Uani d 1
H H13 0.844994 0.694576 0.487703 0.066 Uiso calc 1
C C1 0.1647(7) 0.7164(4) 0.78577(18) 0.0552(11) Uani d 1
C C5 0.4515(7) 0.5861(3) 0.79161(19) 0.0587(11) Uani d 1
C C7 0.1522(7) 0.5726(3) 0.70160(16) 0.0644(12) Uani d 1
H H7A -0.008906 0.591153 0.698375 0.077 Uiso calc 1
H H7B 0.162232 0.496083 0.707307 0.077 Uiso calc 1
C C17 0.7339(7) 0.8532(4) 0.60200(19) 0.0635(12) Uani d 1
H H17 0.627740 0.865436 0.632688 0.076 Uiso calc 1
C C14 1.0395(7) 0.8220(4) 0.5094(2) 0.0652(13) Uani d 1
H H14 1.141541 0.812120 0.477372 0.078 Uiso calc 1
C C2 0.2559(8) 0.7640(4) 0.8395(2) 0.0697(13) Uani d 1
H H2 0.188409 0.824841 0.855430 0.084 Uiso calc 1
C C15 1.0671(8) 0.9066(4) 0.5503(2) 0.0699(13) Uani d 1
H H15 1.189954 0.952831 0.546718 0.084 Uiso calc 1
C C4 0.5475(8) 0.6332(5) 0.8459(2) 0.0791(15) Uani d 1
H H4 0.678943 0.604863 0.865828 0.095 Uiso calc 1
C C16 0.9128(8) 0.9230(4) 0.5967(2) 0.0724(13) Uani d 1
H H16 0.929468 0.980734 0.624227 0.087 Uiso calc 1
C C3 0.4477(9) 0.7215(5) 0.8698(2) 0.0859(16) Uani d 1
H H3 0.509354 0.753135 0.906685 0.103 Uiso calc 1

loop_
_atom_site_aniso_label
_atom_site_aniso_U_11
_atom_site_aniso_U_22
_atom_site_aniso_U_33
_atom_site_aniso_U_12
_atom_site_aniso_U_13
_atom_site_aniso_U_23
Cl1 0.0858(9) 0.0865(10) 0.1269(11) 0.0090(8) -0.0179(8) 0.0212(9)
Cl2 0.1090(11) 0.0865(10) 0.1149(10) 0.0230(9) 0.0478(8) 0.0115(9)
O1 0.083(2) 0.074(2) 0.0473(16) -0.0306(18) -0.0006(15) -0.0049(16)
N1 0.071(2) 0.053(2) 0.039(2) -0.007(2) -0.0005(18) -0.0096(17)
N2 0.055(2) 0.052(2) 0.0420(19) -0.0023(18) 0.0037(16) -0.0009(17)
C11 0.049(2) 0.053(3) 0.034(2) 0.003(2) -0.0035(19) -0.002(2)
C9 0.061(3) 0.048(3) 0.041(2) -0.002(2) 0.002(2) 0.001(2)
C12 0.053(2) 0.050(3) 0.043(2) -0.004(2) -0.001(2) 0.005(2)
C8 0.058(2) 0.056(3) 0.030(2) -0.005(2) -0.0010(19) -0.003(2)
C10 0.058(3) 0.055(3) 0.037(2) -0.011(2) -0.002(2) -0.002(2)
C6 0.058(3) 0.061(3) 0.031(2) -0.016(2) 0.008(2) 0.000(2)
C13 0.057(2) 0.061(3) 0.046(2) -0.002(2) 0.004(2) 0.004(2)
C1 0.063(3) 0.061(3) 0.042(2) -0.012(2) 0.004(2) 0.003(2)
C5 0.059(3) 0.067(3) 0.051(3) -0.001(2) 0.016(2) 0.008(2)
C7 0.082(3) 0.066(3) 0.046(2) -0.022(3) 0.010(2) -0.004(2)
C17 0.068(3) 0.070(3) 0.053(3) -0.016(3) 0.014(2) -0.008(3)
C14 0.055(3) 0.076(4) 0.066(3) 0.007(3) 0.016(2) 0.015(3)
C2 0.091(3) 0.066(3) 0.053(3) -0.008(3) 0.014(3) -0.011(3)
C15 0.066(3) 0.071(4) 0.073(3) -0.014(3) 0.010(3) 0.008(3)
C4 0.069(3) 0.114(5) 0.053(3) -0.004(3) -0.009(3) 0.011(3)
C16 0.082(3) 0.068(3) 0.068(3) -0.019(3) 0.012(3) -0.008(3)
C3 0.098(4) 0.117(5) 0.043(3) -0.020(4) 0.003(3) -0.006(3)

loop_
_atom_type_symbol
_atom_type_description
_atom_type_scat_dispersion_real
_atom_type_scat_dispersion_imag
_atom_type_scat_source
C C 0.0033 0.0016 'International Tables Vol C Tables 4.2.6.8 and 6.1.1.4'
H H 0.0000 0.0000 'International Tables Vol C Tables 4.2.6.8 and 6.1.1.4'
Cl Cl 0.1484 0.1585 'International Tables Vol C Tables 4.2.6.8 and 6.1.1.4'
N N 0.0061 0.0033 'International Tables Vol C Tables 4.2.6.8 and 6.1.1.4'
O O 0.0106 0.0060 'International Tables Vol C Tables 4.2.6.8 and 6.1.1.4'

loop_
_geom_angle_atom_site_label_1
_geom_angle_atom_site_label_2
_geom_angle_atom_site_label_3
_geom_angle
N2 N1 C9 128.0(3)
N2 N1 H1 116.0
C9 N1 H1 116.0
C11 N2 N1 115.8(3)
N2 C11 C10 121.9(4)
N2 C11 C12 116.4(4)
C10 C11 C12 121.7(3)
O1 C9 N1 120.3(3)
O1 C9 C8 124.7(4)
N1 C9 C8 115.0(4)
C17 C12 C13 117.9(4)
C17 C12 C11 120.6(4)
C13 C12 C11 121.5(4)
C10 C8 C9 118.1(4)
C10 C8 C7 125.8(3)
C9 C8 C7 116.1(4)
C8 C10 C11 121.2(3)
C8 C10 H10 119.4
C11 C10 H10 119.4
C5 C6 C1 115.4(3)
C5 C6 C7 122.6(4)
C1 C6 C7 122.0(4)
C14 C13 C12 120.7(4)
C14 C13 H13 119.6
C12 C13 H13 119.6
C2 C1 C6 122.8(4)
C2 C1 Cl1 117.4(4)
C6 C1 Cl1 119.9(3)
C6 C5 C4 122.8(4)
C6 C5 Cl2 119.2(3)
C4 C5 Cl2 117.9(4)
C6 C7 C8 115.8(3)
C6 C7 H7A 108.3
C8 C7 H7A 108.3
C6 C7 H7B 108.3
C8 C7 H7B 108.3
H7A C7 H7B 107.4
C16 C17 C12 121.7(4)
C16 C17 H17 119.1
C12 C17 H17 119.1
C13 C14 C15 120.3(4)
C13 C14 H14 119.9
C15 C14 H14 119.9
C1 C2 C3 119.7(5)
C1 C2 H2 120.2
C3 C2 H2 120.2
C14 C15 C16 120.0(4)
C14 C15 H15 120.0
C16 C15 H15 120.0
C3 C4 C5 119.3(4)
C3 C4 H4 120.3
C5 C4 H4 120.3
C17 C16 C15 119.3(4)
C17 C16 H16 120.4
C15 C16 H16 120.4
C4 C3 C2 120.0(4)
C4 C3 H3 120.0
C2 C3 H3 120.0

loop_
_geom_bond_atom_site_label_1
_geom_bond_atom_site_label_2
_geom_bond_distance
Cl1 C1 1.729(4)
Cl2 C5 1.735(4)
O1 C9 1.248(4)
N1 N2 1.354(4)
N1 C9 1.360(4)
N1 H1 0.8600
N2 C11 1.307(4)
C11 C10 1.425(5)
C11 C12 1.483(5)
C9 C8 1.438(5)
C12 C17 1.382(5)
C12 C13 1.386(5)
C8 C10 1.348(5)
C8 C7 1.509(5)
C10 H10 0.9300
C6 C5 1.380(5)
C6 C1 1.391(5)
C6 C7 1.500(5)
C13 C14 1.373(5)
C13 H13 0.9300
C1 C2 1.366(5)
C5 C4 1.383(5)
C7 H7A 0.9700
C7 H7B 0.9700
C17 C16 1.373(5)
C17 H17 0.9300
C14 C15 1.373(5)
C14 H14 0.9300
C2 C3 1.373(6)
C2 H2 0.9300
C15 C16 1.377(6)
C15 H15 0.9300
C4 C3 1.361(6)
C4 H4 0.9300
C16 H16 0.9300
C3 H3 0.9300

loop_
_geom_hbond_atom_site_label_D
_geom_hbond_atom_site_label_H
_geom_hbond_atom_site_label_A
_geom_hbond_site_symmetry_A
_geom_hbond_distance_DH
_geom_hbond_distance_HA
_geom_hbond_distance_DA
_geom_hbond_angle_DHA
_geom_hbond_publ_flag
N1 H1 O1 3_566 0.86 2.04 2.839(4) 154.8 yes
C2 H2 O1 2_556 0.93 2.66 3.581(6) 172.1 yes

loop_
_geom_torsion_atom_site_label_1
_geom_torsion_atom_site_label_2
_geom_torsion_atom_site_label_3
_geom_torsion_atom_site_label_4
_geom_torsion
C9 N1 N2 C11 2.6(5)
N1 N2 C11 C10 0.1(5)
N1 N2 C11 C12 -179.3(3)
N2 N1 C9 O1 175.7(3)
N2 N1 C9 C8 -4.5(6)
N2 C11 C12 C17 149.5(4)
C10 C11 C12 C17 -29.9(5)
N2 C11 C12 C13 -30.4(5)
C10 C11 C12 C13 150.1(4)
O1 C9 C8 C10 -176.5(4)
N1 C9 C8 C10 3.7(5)
O1 C9 C8 C7 3.5(6)
N1 C9 C8 C7 -176.4(4)
C9 C8 C10 C11 -1.5(6)
C7 C8 C10 C11 178.5(4)
N2 C11 C10 C8 -0.5(6)
C12 C11 C10 C8 179.0(4)
C17 C12 C13 C14 2.1(6)
C11 C12 C13 C14 -178.0(3)
C5 C6 C1 C2 -0.6(6)
C7 C6 C1 C2 178.5(4)
C5 C6 C1 Cl1 177.6(3)
C7 C6 C1 Cl1 -3.3(5)
C1 C6 C5 C4 0.2(6)
C7 C6 C5 C4 -178.8(4)
C1 C6 C5 Cl2 -178.0(3)
C7 C6 C5 Cl2 2.9(5)
C5 C6 C7 C8 -83.4(5)
C1 C6 C7 C8 97.5(5)
C10 C8 C7 C6 -1.5(6)
C9 C8 C7 C6 178.6(4)
C13 C12 C17 C16 -3.0(6)
C11 C12 C17 C16 177.1(4)
C12 C13 C14 C15 0.2(6)
C6 C1 C2 C3 0.1(6)
Cl1 C1 C2 C3 -178.1(4)
C13 C14 C15 C16 -1.7(6)
C6 C5 C4 C3 0.6(7)
Cl2 C5 C4 C3 178.8(4)
C12 C17 C16 C15 1.6(6)
C14 C15 C16 C17 0.9(7)
C5 C4 C3 C2 -1.1(7)
C1 C2 C3 C4 0.8(7)

_cod_database_fobs_code 2242910
